data_7157754
loop_
_publ_author_name
'Wang, Baolei'
'Constantin, Marius-Georgian'
'Singh, Simarpreet'
'Zhou, Yuqiao'
'Davis, Rebecca L.'
'West, F. G.'

_publ_section_title
;
 Generation and trapping of electron-deficient 1,2-cyclohexadienes.
 Unexpected hetero-Diels-Alder reactivity.
;
_journal_issue 2
_journal_name_full 'Organic &amp; biomolecular chemistry'
_journal_page_first 399
_journal_page_last 405
_journal_paper_doi 10.1039/d0ob02285c
_journal_volume 19
_journal_year 2021
_chemical_formula_moiety 'C27 H21 N O'
_chemical_formula_sum 'C27 H21 N O'
_chemical_formula_weight 375.45
_space_group_crystal_system monoclinic
_space_group_IT_number 14
_space_group_name_Hall '-P 2yn'
_space_group_name_H-M_alt 'P 1 21/n 1'
_atom_sites_solution_hydrogens geom
_audit_creation_method SHELXL-2014/7
_audit_update_record
;
2018-06-20 deposited with the CCDC.	2020-11-20 downloaded from the CCDC.
;
_cell_angle_alpha 90
_cell_angle_beta 93.1431(7)
_cell_angle_gamma 90
_cell_formula_units_Z 4
_cell_length_a 14.8685(8)
_cell_length_b 8.0336(4)
_cell_length_c 16.4560(9)
_cell_measurement_reflns_used 5004
_cell_measurement_temperature 173(2)
_cell_measurement_theta_max 25.73
_cell_measurement_theta_min 2.48
_cell_volume 1962.67(18)
_computing_cell_refinement 'Bruker SAINT'
_computing_data_collection 'Bruker APEX2'
_computing_data_reduction 'Bruker SAINT'
_computing_molecular_graphics 'Bruker SHELXTL'
_computing_publication_material 'Bruker SHELXTL'
_computing_structure_refinement 'SHELXL-2014/7 (Sheldrick, 2014)'
_computing_structure_solution 'SHELXD (Schneider & Sheldrick, 2002)'
_diffrn_ambient_temperature 173(2)
_diffrn_measured_fraction_theta_full 0.999
_diffrn_measured_fraction_theta_max 0.998
_diffrn_measurement_device_type 'Bruker APEX-II CCD'
_diffrn_measurement_method '\w scans'
_diffrn_radiation_type MoK\a
_diffrn_radiation_wavelength 0.71073
_diffrn_reflns_av_R_equivalents 0.0358
_diffrn_reflns_av_unetI/netI 0.0286
_diffrn_reflns_Laue_measured_fraction_full 0.999
_diffrn_reflns_Laue_measured_fraction_max 0.998
_diffrn_reflns_limit_h_max 18
_diffrn_reflns_limit_h_min -18
_diffrn_reflns_limit_k_max 10
_diffrn_reflns_limit_k_min -10
_diffrn_reflns_limit_l_max 20
_diffrn_reflns_limit_l_min -20
_diffrn_reflns_number 14714
_diffrn_reflns_point_group_measured_fraction_full 0.999
_diffrn_reflns_point_group_measured_fraction_max 0.998
_diffrn_reflns_theta_full 25.242
_diffrn_reflns_theta_max 26.444
_diffrn_reflns_theta_min 1.798
_exptl_absorpt_coefficient_mu 0.077
_exptl_absorpt_correction_T_max 1.0000
_exptl_absorpt_correction_T_min 0.9012
_exptl_absorpt_correction_type numerical
_exptl_absorpt_process_details 'SADABS 2014/5'
_exptl_crystal_colour colourless
_exptl_crystal_density_diffrn 1.271
_exptl_crystal_description fragment
_exptl_crystal_F_000 792
_exptl_crystal_size_max 0.342
_exptl_crystal_size_mid 0.207
_exptl_crystal_size_min 0.064
_refine_diff_density_max 0.779
_refine_diff_density_min -0.282
_refine_diff_density_rms 0.047
_refine_ls_extinction_method none
_refine_ls_goodness_of_fit_ref 1.078
_refine_ls_hydrogen_treatment constr
_refine_ls_matrix_type full
_refine_ls_number_parameters 262
_refine_ls_number_reflns 4038
_refine_ls_number_restraints 0
_refine_ls_restrained_S_all 1.078
_refine_ls_R_factor_all 0.0704
_refine_ls_R_factor_gt 0.0562
_refine_ls_shift/su_max 0.000
_refine_ls_shift/su_mean 0.000
_refine_ls_structure_factor_coef Fsqd
_refine_ls_weighting_details 'w=1/[\s^2^(Fo^2^)+(0.0809P)^2^+0.8151P] where P=(Fo^2^+2Fc^2^)/3'
_refine_ls_weighting_scheme calc
_refine_ls_wR_factor_gt 0.1531
_refine_ls_wR_factor_ref 0.1652
_reflns_Friedel_coverage 0.000
_reflns_number_gt 3140
_reflns_number_total 4038
_reflns_threshold_expression 'I > 2\s(I)'
_cod_data_source_file d0ob02285c3.cif
_cod_data_source_block fgw1602
_cod_depositor_comments 'Adding full bibliography for 7157754--7157756.cif.'
_cod_original_sg_symbol_H-M 'P 21/n'
_cod_database_code 7157754
_shelx_shelxl_version_number 2014/7
_shelx_space_group_comment
; 
The symmetry employed for this shelxl refinement is uniquely defined 
by the following loop, which should always be used as a source of 
symmetry information in preference to the above space-group names. 
They are only intended as comments. 
;
_shelx_estimated_absorpt_t_min 0.974
_shelx_estimated_absorpt_t_max 0.995

loop_
_space_group_symop_operation_xyz
'x, y, z'
'-x+1/2, y+1/2, -z+1/2'
'-x, -y, -z'
'x-1/2, -y-1/2, z-1/2'

loop_
_atom_site_label
_atom_site_type_symbol
_atom_site_fract_x
_atom_site_fract_y
_atom_site_fract_z
_atom_site_U_iso_or_equiv
_atom_site_adp_type
_atom_site_occupancy
_atom_site_site_symmetry_order
_atom_site_calc_flag
_atom_site_refinement_flags_posn
_atom_site_refinement_flags_adp
_atom_site_refinement_flags_occupancy
_atom_site_disorder_assembly
_atom_site_disorder_group
O O 0.12733(8) 0.16615(15) 0.48272(7) 0.0285(3) Uani 1 1 d . . . . .
N N 0.39612(14) -0.1294(3) 0.52544(13) 0.0578(6) Uani 1 1 d . . . . .
C1 C 0.30903(14) 0.2916(3) 0.38548(12) 0.0396(5) Uani 1 1 d . . . . .
H1 H 0.2915 0.3246 0.3315 0.047 Uiso 1 1 calc R U . . .
C2 C 0.39145(17) 0.3671(4) 0.42596(15) 0.0568(7) Uani 1 1 d . . . . .
H2A H 0.3885 0.4891 0.4178 0.068 Uiso 1 1 calc R U . . .
H2B H 0.4445 0.3259 0.3982 0.068 Uiso 1 1 calc R U . . .
C3 C 0.40635(14) 0.3337(3) 0.51482(13) 0.0430(5) Uani 1 1 d . . . . .
H3A H 0.4270 0.4377 0.5421 0.052 Uiso 1 1 calc R U . . .
H3B H 0.4552 0.2506 0.5227 0.052 Uiso 1 1 calc R U . . .
C4 C 0.32413(14) 0.2703(3) 0.55586(12) 0.0377(5) Uani 1 1 d . . . . .
H4A H 0.2794 0.3611 0.5588 0.045 Uiso 1 1 calc R U . . .
H4B H 0.3418 0.2350 0.6121 0.045 Uiso 1 1 calc R U . . .
C5 C 0.28197(13) 0.1245(3) 0.50916(11) 0.0345(4) Uani 1 1 d . . . . .
C6 C 0.18588(12) 0.0624(2) 0.53356(11) 0.0283(4) Uani 1 1 d . . . . .
C7 C 0.17075(14) -0.1058(2) 0.49067(12) 0.0353(4) Uani 1 1 d . . . . .
C8 C 0.16660(15) -0.2675(3) 0.51641(14) 0.0425(5) Uani 1 1 d . . . . .
H8 H 0.1732 -0.2947 0.5726 0.051 Uiso 1 1 calc R U . . .
C9 C 0.15235(15) -0.3918(3) 0.45727(14) 0.0437(5) Uani 1 1 d . . . . .
H9 H 0.1492 -0.5050 0.4736 0.052 Uiso 1 1 calc R U . . .
C10 C 0.14280(15) -0.3515(3) 0.37498(14) 0.0428(5) Uani 1 1 d . . . . .
H10 H 0.1349 -0.4375 0.3356 0.051 Uiso 1 1 calc R U . . .
C11 C 0.14471(13) -0.1846(2) 0.34977(13) 0.0358(4) Uani 1 1 d . . . . .
H11 H 0.1368 -0.1557 0.2939 0.043 Uiso 1 1 calc R U . . .
C12 C 0.15831(13) -0.0651(2) 0.40817(11) 0.0330(4) Uani 1 1 d . . . . .
C13 C 0.16217(12) 0.1243(2) 0.40351(10) 0.0276(4) Uani 1 1 d . . . . .
C14 C 0.25940(12) 0.1805(2) 0.42192(11) 0.0319(4) Uani 1 1 d . . . . .
C15 C 0.34703(14) -0.0185(3) 0.51652(12) 0.0406(5) Uani 1 1 d . . . . .
C16 C 0.16781(12) 0.0759(2) 0.62189(11) 0.0297(4) Uani 1 1 d . . . . .
C17 C 0.09843(13) 0.1729(3) 0.64883(12) 0.0359(4) Uani 1 1 d . . . . .
H17 H 0.0598 0.2312 0.6108 0.043 Uiso 1 1 calc R U . . .
C18 C 0.08543(15) 0.1849(3) 0.73168(13) 0.0441(5) Uani 1 1 d . . . . .
H18 H 0.0381 0.2524 0.7498 0.053 Uiso 1 1 calc R U . . .
C19 C 0.14030(15) 0.1001(3) 0.78776(13) 0.0444(5) Uani 1 1 d . . . . .
H19 H 0.1308 0.1087 0.8442 0.053 Uiso 1 1 calc R U . . .
C20 C 0.20952(16) 0.0020(3) 0.76106(13) 0.0448(5) Uani 1 1 d . . . . .
H20 H 0.2477 -0.0569 0.7993 0.054 Uiso 1 1 calc R U . . .
C21 C 0.22303(14) -0.0100(3) 0.67895(12) 0.0393(5) Uani 1 1 d . . . . .
H21 H 0.2705 -0.0775 0.6611 0.047 Uiso 1 1 calc R U . . .
C22 C 0.10887(13) 0.2045(2) 0.33437(11) 0.0311(4) Uani 1 1 d . . . . .
C23 C 0.02467(14) 0.2724(3) 0.34571(13) 0.0402(5) Uani 1 1 d . . . . .
H23 H -0.0004 0.2659 0.3975 0.048 Uiso 1 1 calc R U . . .
C24 C -0.02312(16) 0.3499(3) 0.28124(16) 0.0528(6) Uani 1 1 d . . . . .
H24 H -0.0808 0.3960 0.2892 0.063 Uiso 1 1 calc R U . . .
C25 C 0.01247(19) 0.3604(3) 0.20600(15) 0.0569(7) Uani 1 1 d . . . . .
H25 H -0.0198 0.4165 0.1628 0.068 Uiso 1 1 calc R U . . .
C26 C 0.09520(19) 0.2892(3) 0.19322(14) 0.0532(6) Uani 1 1 d . . . . .
H26 H 0.1194 0.2949 0.1410 0.064 Uiso 1 1 calc R U . . .
C27 C 0.14311(16) 0.2091(3) 0.25732(12) 0.0417(5) Uani 1 1 d . . . . .
H27 H 0.1992 0.1576 0.2483 0.050 Uiso 1 1 calc R U . . .

loop_
_atom_site_aniso_label
_atom_site_aniso_U_11
_atom_site_aniso_U_22
_atom_site_aniso_U_33
_atom_site_aniso_U_23
_atom_site_aniso_U_13
_atom_site_aniso_U_12
O 0.0301(7) 0.0298(7) 0.0256(7) 0.0026(5) 0.0023(5) 0.0055(5)
N 0.0525(12) 0.0685(14) 0.0526(12) 0.0030(10) 0.0043(9) 0.0301(11)
C1 0.0389(11) 0.0471(12) 0.0327(10) 0.0052(9) 0.0018(8) -0.0050(9)
C2 0.0483(13) 0.0734(18) 0.0483(14) 0.0130(12) -0.0008(11) -0.0271(12)
C3 0.0353(11) 0.0512(13) 0.0425(12) -0.0106(10) 0.0023(9) -0.0094(9)
C4 0.0405(11) 0.0391(11) 0.0331(10) -0.0047(8) -0.0005(8) -0.0044(9)
C5 0.0297(10) 0.0460(12) 0.0280(10) -0.0019(8) 0.0018(7) -0.0034(8)
C6 0.0284(9) 0.0292(9) 0.0272(9) 0.0019(7) 0.0013(7) 0.0052(7)
C7 0.0431(11) 0.0285(10) 0.0345(10) -0.0004(8) 0.0028(8) 0.0033(8)
C8 0.0465(12) 0.0362(11) 0.0451(12) 0.0050(9) 0.0041(9) -0.0035(9)
C9 0.0490(12) 0.0237(10) 0.0583(14) 0.0008(9) 0.0026(10) -0.0003(9)
C10 0.0459(12) 0.0297(10) 0.0527(13) -0.0087(9) 0.0035(10) -0.0004(9)
C11 0.0360(10) 0.0349(10) 0.0367(11) -0.0053(8) 0.0024(8) 0.0000(8)
C12 0.0356(10) 0.0296(10) 0.0335(10) -0.0013(8) 0.0009(8) 0.0028(8)
C13 0.0308(9) 0.0272(9) 0.0250(9) -0.0017(7) 0.0031(7) 0.0009(7)
C14 0.0303(9) 0.0383(10) 0.0272(9) -0.0009(8) 0.0022(7) 0.0009(8)
C15 0.0386(11) 0.0489(13) 0.0344(11) -0.0028(9) 0.0028(8) 0.0031(10)
C16 0.0309(9) 0.0318(9) 0.0267(9) 0.0014(7) 0.0033(7) -0.0015(8)
C17 0.0372(10) 0.0392(11) 0.0317(10) 0.0002(8) 0.0047(8) 0.0042(8)
C18 0.0455(12) 0.0505(13) 0.0376(11) -0.0050(9) 0.0135(9) 0.0021(10)
C19 0.0523(13) 0.0536(13) 0.0281(10) -0.0001(9) 0.0090(9) -0.0100(10)
C20 0.0510(12) 0.0525(13) 0.0308(10) 0.0105(9) 0.0018(9) -0.0001(10)
C21 0.0413(11) 0.0435(12) 0.0332(10) 0.0060(9) 0.0038(8) 0.0070(9)
C22 0.0367(10) 0.0263(9) 0.0297(9) 0.0009(7) -0.0041(7) -0.0059(8)
C23 0.0362(11) 0.0391(11) 0.0442(11) 0.0042(9) -0.0066(9) -0.0026(9)
C24 0.0460(13) 0.0485(13) 0.0617(16) 0.0068(11) -0.0181(11) 0.0008(10)
C25 0.0695(17) 0.0483(14) 0.0493(14) 0.0121(11) -0.0296(12) -0.0081(12)
C26 0.0749(17) 0.0532(14) 0.0300(11) 0.0048(10) -0.0102(11) -0.0141(12)
C27 0.0526(13) 0.0426(12) 0.0295(10) 0.0000(9) -0.0015(9) -0.0044(10)

loop_
_atom_type_symbol
_atom_type_description
_atom_type_scat_dispersion_real
_atom_type_scat_dispersion_imag
_atom_type_scat_source
C C 0.0033 0.0016 'International Tables Vol C Tables 4.2.6.8 and 6.1.1.4'
H H 0.0000 0.0000 'International Tables Vol C Tables 4.2.6.8 and 6.1.1.4'
N N 0.0061 0.0033 'International Tables Vol C Tables 4.2.6.8 and 6.1.1.4'
O O 0.0106 0.0060 'International Tables Vol C Tables 4.2.6.8 and 6.1.1.4'

loop_
_geom_angle_atom_site_label_1
_geom_angle_atom_site_label_2
_geom_angle_atom_site_label_3
_geom_angle
_geom_angle_site_symmetry_1
_geom_angle_site_symmetry_3
_geom_angle_publ_flag
C6 O C13 98.74(12) . . ?
C14 C1 C2 122.50(19) . . ?
C1 C2 C3 116.04(18) . . ?
C2 C3 C4 114.65(18) . . ?
C3 C4 C5 110.76(16) . . ?
C15 C5 C4 107.64(16) . . ?
C15 C5 C14 114.15(16) . . ?
C4 C5 C14 108.22(16) . . ?
C15 C5 C6 108.93(16) . . ?
C4 C5 C6 117.87(16) . . ?
C14 C5 C6 100.16(14) . . ?
O C6 C16 112.81(14) . . ?
O C6 C7 100.00(14) . . ?
C16 C6 C7 118.71(15) . . ?
O C6 C5 101.27(14) . . ?
C16 C6 C5 115.82(15) . . ?
C7 C6 C5 105.77(15) . . ?
C8 C7 C12 121.09(19) . . ?
C8 C7 C6 134.51(19) . . ?
C12 C7 C6 104.39(15) . . ?
C7 C8 C9 118.0(2) . . ?
C10 C9 C8 120.87(19) . . ?
C9 C10 C11 120.44(19) . . ?
C12 C11 C10 117.90(19) . . ?
C11 C12 C7 121.69(18) . . ?
C11 C12 C13 132.12(18) . . ?
C7 C12 C13 106.19(16) . . ?
O C13 C22 112.27(14) . . ?
O C13 C12 99.65(13) . . ?
C22 C13 C12 116.60(15) . . ?
O C13 C14 97.61(13) . . ?
C22 C13 C14 118.66(15) . . ?
C12 C13 C14 108.79(15) . . ?
C1 C14 C5 121.78(17) . . ?
C1 C14 C13 130.86(18) . . ?
C5 C14 C13 104.87(15) . . ?
N C15 C5 177.2(2) . . ?
C17 C16 C21 118.93(18) . . ?
C17 C16 C6 121.88(17) . . ?
C21 C16 C6 119.18(16) . . ?
C16 C17 C18 119.92(19) . . ?
C19 C18 C17 120.9(2) . . ?
C18 C19 C20 119.41(19) . . ?
C21 C20 C19 120.0(2) . . ?
C20 C21 C16 120.82(19) . . ?
C23 C22 C27 119.32(18) . . ?
C23 C22 C13 120.73(17) . . ?
C27 C22 C13 119.94(18) . . ?
C22 C23 C24 120.0(2) . . ?
C25 C24 C23 120.6(2) . . ?
C24 C25 C26 120.1(2) . . ?
C25 C26 C27 119.8(2) . . ?
C22 C27 C26 120.2(2) . . ?

loop_
_geom_bond_atom_site_label_1
_geom_bond_atom_site_label_2
_geom_bond_distance
_geom_bond_site_symmetry_2
_geom_bond_publ_flag
O C6 1.440(2) . ?
O C13 1.468(2) . ?
N C15 1.156(3) . ?
C1 C14 1.323(3) . ?
C1 C2 1.491(3) . ?
C2 C3 1.491(3) . ?
C3 C4 1.517(3) . ?
C4 C5 1.518(3) . ?
C5 C15 1.502(3) . ?
C5 C14 1.524(3) . ?
C5 C6 1.585(3) . ?
C6 C16 1.496(2) . ?
C6 C7 1.535(3) . ?
C7 C8 1.369(3) . ?
C7 C12 1.399(3) . ?
C8 C9 1.402(3) . ?
C9 C10 1.392(3) . ?
C10 C11 1.405(3) . ?
C11 C12 1.366(3) . ?
C12 C13 1.525(3) . ?
C13 C22 1.496(2) . ?
C13 C14 1.529(3) . ?
C16 C17 1.385(3) . ?
C16 C21 1.395(3) . ?
C17 C18 1.391(3) . ?
C18 C19 1.378(3) . ?
C19 C20 1.386(3) . ?
C20 C21 1.380(3) . ?
C22 C23 1.388(3) . ?
C22 C27 1.392(3) . ?
C23 C24 1.391(3) . ?
C24 C25 1.375(4) . ?
C25 C26 1.383(4) . ?
C26 C27 1.397(3) . ?

loop_
_geom_torsion_atom_site_label_1
_geom_torsion_atom_site_label_2
_geom_torsion_atom_site_label_3
_geom_torsion_atom_site_label_4
_geom_torsion
_geom_torsion_site_symmetry_1
_geom_torsion_site_symmetry_2
_geom_torsion_site_symmetry_3
_geom_torsion_site_symmetry_4
_geom_torsion_publ_flag
C14 C1 C2 C3 -10.4(4) . . . . ?
C1 C2 C3 C4 -16.4(3) . . . . ?
C2 C3 C4 C5 50.5(3) . . . . ?
C3 C4 C5 C15 67.2(2) . . . . ?
C3 C4 C5 C14 -56.7(2) . . . . ?
C3 C4 C5 C6 -169.25(17) . . . . ?
C13 O C6 C16 179.91(14) . . . . ?
C13 O C6 C7 -52.98(15) . . . . ?
C13 O C6 C5 55.47(15) . . . . ?
C15 C5 C6 O -148.65(15) . . . . ?
C4 C5 C6 O 88.40(19) . . . . ?
C14 C5 C6 O -28.59(17) . . . . ?
C15 C5 C6 C16 88.97(19) . . . . ?
C4 C5 C6 C16 -34.0(2) . . . . ?
C14 C5 C6 C16 -150.97(16) . . . . ?
C15 C5 C6 C7 -44.75(19) . . . . ?
C4 C5 C6 C7 -167.69(16) . . . . ?
C14 C5 C6 C7 75.31(17) . . . . ?
O C6 C7 C8 -144.4(2) . . . . ?
C16 C6 C7 C8 -21.4(3) . . . . ?
C5 C6 C7 C8 110.7(3) . . . . ?
O C6 C7 C12 34.50(18) . . . . ?
C16 C6 C7 C12 157.55(16) . . . . ?
C5 C6 C7 C12 -70.33(18) . . . . ?
C12 C7 C8 C9 2.0(3) . . . . ?
C6 C7 C8 C9 -179.2(2) . . . . ?
C7 C8 C9 C10 0.0(3) . . . . ?
C8 C9 C10 C11 -1.8(3) . . . . ?
C9 C10 C11 C12 1.5(3) . . . . ?
C10 C11 C12 C7 0.5(3) . . . . ?
C10 C11 C12 C13 -178.40(19) . . . . ?
C8 C7 C12 C11 -2.3(3) . . . . ?
C6 C7 C12 C11 178.55(17) . . . . ?
C8 C7 C12 C13 176.82(19) . . . . ?
C6 C7 C12 C13 -2.3(2) . . . . ?
C6 O C13 C22 175.38(14) . . . . ?
C6 O C13 C12 51.30(15) . . . . ?
C6 O C13 C14 -59.33(15) . . . . ?
C11 C12 C13 O 149.1(2) . . . . ?
C7 C12 C13 O -29.89(18) . . . . ?
C11 C12 C13 C22 28.1(3) . . . . ?
C7 C12 C13 C22 -150.89(17) . . . . ?
C11 C12 C13 C14 -109.3(2) . . . . ?
C7 C12 C13 C14 71.63(19) . . . . ?
C2 C1 C14 C5 1.5(3) . . . . ?
C2 C1 C14 C13 160.7(2) . . . . ?
C15 C5 C14 C1 -87.4(2) . . . . ?
C4 C5 C14 C1 32.5(3) . . . . ?
C6 C5 C14 C1 156.43(19) . . . . ?
C15 C5 C14 C13 108.73(18) . . . . ?
C4 C5 C14 C13 -131.44(16) . . . . ?
C6 C5 C14 C13 -7.47(18) . . . . ?
O C13 C14 C1 -121.7(2) . . . . ?
C22 C13 C14 C1 -1.1(3) . . . . ?
C12 C13 C14 C1 135.3(2) . . . . ?
O C13 C14 C5 40.11(17) . . . . ?
C22 C13 C14 C5 160.69(16) . . . . ?
C12 C13 C14 C5 -62.84(18) . . . . ?
O C6 C16 C17 3.0(2) . . . . ?
C7 C6 C16 C17 -113.4(2) . . . . ?
C5 C6 C16 C17 119.1(2) . . . . ?
O C6 C16 C21 -176.13(16) . . . . ?
C7 C6 C16 C21 67.4(2) . . . . ?
C5 C6 C16 C21 -60.1(2) . . . . ?
C21 C16 C17 C18 0.7(3) . . . . ?
C6 C16 C17 C18 -178.48(19) . . . . ?
C16 C17 C18 C19 -0.6(3) . . . . ?
C17 C18 C19 C20 0.2(3) . . . . ?
C18 C19 C20 C21 0.0(3) . . . . ?
C19 C20 C21 C16 0.1(3) . . . . ?
C17 C16 C21 C20 -0.5(3) . . . . ?
C6 C16 C21 C20 178.72(19) . . . . ?
O C13 C22 C23 -15.1(2) . . . . ?
C12 C13 C22 C23 99.0(2) . . . . ?
C14 C13 C22 C23 -127.84(19) . . . . ?
O C13 C22 C27 165.94(16) . . . . ?
C12 C13 C22 C27 -80.0(2) . . . . ?
C14 C13 C22 C27 53.2(2) . . . . ?
C27 C22 C23 C24 -2.5(3) . . . . ?
C13 C22 C23 C24 178.48(19) . . . . ?
C22 C23 C24 C25 -0.1(3) . . . . ?
C23 C24 C25 C26 1.9(4) . . . . ?
C24 C25 C26 C27 -1.0(4) . . . . ?
C23 C22 C27 C26 3.4(3) . . . . ?
C13 C22 C27 C26 -177.57(19) . . . . ?
C25 C26 C27 C22 -1.7(3) . . . . ?
